data_2221168
loop_
_publ_author_name
'Ramachandran, R.'
'Rani, M.'
'Kabilan, S.'

_publ_section_title 2-(2,4-Diphenyl-3-azabicyclo[3.3.1]nonan-9-ylidenehydrazono)-1,3-thiazolidin-4-one
_journal_coeditor_code RK2127
_journal_issue 3
_journal_name_full 'Acta Crystallographica Section E'
_journal_page_first o584
_journal_paper_doi 10.1107/S1600536809005339
_journal_volume 65
_journal_year 2009
_chemical_formula_iupac 'C23 H24 N4 O S'
_chemical_formula_moiety 'C23 H24 N4 O S'
_chemical_formula_sum 'C23 H24 N4 O S'
_chemical_formula_weight 404.53
_chemical_name_systematic
;
2-(2,4-Diphenyl-3-azabicyclo[3.3.1]nonan-9-ylidenehydrazono)-
1,3-thiazolidin-4-one
;
_space_group_IT_number 14
_symmetry_cell_setting monoclinic
_symmetry_space_group_name_Hall '-P 2yn'
_symmetry_space_group_name_H-M 'P 1 21/n 1'
_atom_sites_solution_hydrogens geom
_atom_sites_solution_primary direct
_atom_sites_solution_secondary difmap
_audit_creation_method SHELXL97
_cell_angle_alpha 90.00
_cell_angle_beta 92.483(2)
_cell_angle_gamma 90.00
_cell_formula_units_Z 4
_cell_length_a 8.3183(3)
_cell_length_b 10.8435(4)
_cell_length_c 22.7417(8)
_cell_measurement_reflns_used 4403
_cell_measurement_temperature 293(2)
_cell_measurement_theta_max 24.65
_cell_measurement_theta_min 3.85
_cell_volume 2049.36(13)
_computing_cell_refinement 'SAINT (Bruker, 2004)'
_computing_data_collection 'APEX2 (Bruker, 2004)'
_computing_data_reduction 'SAINT (Bruker, 2004)'
_computing_molecular_graphics 'ORTEP-3 (Farrugia, 1997) and Mercury (Macrae <i>et al.</i>,  2006)'
_computing_publication_material 'SHELXL97 (Sheldrick, 2008)'
_computing_structure_refinement 'SHELXL97 (Sheldrick, 2008)'
_computing_structure_solution 'SIR92 (Altomare <i>et al.</i>,  1993)'
_diffrn_ambient_temperature 293(2)
_diffrn_measured_fraction_theta_full 0.995
_diffrn_measured_fraction_theta_max 0.995
_diffrn_measurement_device_type 'Bruker APEXII CCD'
_diffrn_measurement_method '\f and \w'
_diffrn_radiation_monochromator Graphite
_diffrn_radiation_source 'Fine-focus sealed tube'
_diffrn_radiation_type MoK\a
_diffrn_radiation_wavelength 0.71073
_diffrn_reflns_av_R_equivalents 0.0532
_diffrn_reflns_av_sigmaI/netI 0.0612
_diffrn_reflns_limit_h_max 12
_diffrn_reflns_limit_h_min -12
_diffrn_reflns_limit_k_max 16
_diffrn_reflns_limit_k_min -16
_diffrn_reflns_limit_l_max 34
_diffrn_reflns_limit_l_min -34
_diffrn_reflns_number 31153
_diffrn_reflns_theta_full 33.22
_diffrn_reflns_theta_max 33.22
_diffrn_reflns_theta_min 1.79
_diffrn_standards_decay_% 0
_exptl_absorpt_coefficient_mu 0.180
_exptl_absorpt_correction_T_max 0.9735
_exptl_absorpt_correction_T_min 0.9564
_exptl_absorpt_correction_type multi-scan
_exptl_absorpt_process_details '(SADABS; Bruker 1999)'
_exptl_crystal_colour Colourless
_exptl_crystal_density_diffrn 1.311
_exptl_crystal_density_method 'Not measured'
_exptl_crystal_description Block
_exptl_crystal_F_000 856
_exptl_crystal_size_max 0.25
_exptl_crystal_size_mid 0.20
_exptl_crystal_size_min 0.15
_refine_diff_density_max 0.421
_refine_diff_density_min -0.332
_refine_ls_extinction_method None
_refine_ls_goodness_of_fit_ref 1.035
_refine_ls_hydrogen_treatment mixed
_refine_ls_matrix_type full
_refine_ls_number_parameters 270
_refine_ls_number_reflns 7820
_refine_ls_number_restraints 0
_refine_ls_restrained_S_all 1.035
_refine_ls_R_factor_all 0.1321
_refine_ls_R_factor_gt 0.0624
_refine_ls_shift/su_max 0.001
_refine_ls_shift/su_mean 0.000
_refine_ls_structure_factor_coef Fsqd
_refine_ls_weighting_details 'calc w=1/[\s^2^(Fo^2^)+(0.1023P)^2^] where P=(Fo^2^+2Fc^2^)/3'
_refine_ls_weighting_scheme calc
_refine_ls_wR_factor_gt 0.1681
_refine_ls_wR_factor_ref 0.2032
_reflns_number_gt 4068
_reflns_number_total 7820
_reflns_threshold_expression I>2\s(I)
_cod_data_source_file rk2127.cif
_cod_data_source_block I
_cod_depositor_comments
;
The following automatic conversions were performed:
'_symmetry_cell_setting' value 'Monoclinic' changed to 'monoclinic'
according to '/home/saulius/struct/CIF-dictionaries/cif_core.dic'
dictionary named 'cif_core.dic' version 2.4.1 from
2010-06-29.

'_atom_sites_solution_hydrogens' value 'Geom' changed to
'geom' according to '/home/saulius/struct/CIF-dictionaries/cif_core.dic'
dictionary named 'cif_core.dic' version 2.4.1 from
2010-06-29.

'_atom_sites_solution_primary' value 'Direct' changed to
'direct' according to '/home/saulius/struct/CIF-dictionaries/cif_core.dic'
dictionary named 'cif_core.dic' version 2.4.1 from
2010-06-29.

'_atom_sites_solution_secondary' value 'Difmap' changed to
'difmap' according to '/home/saulius/struct/CIF-dictionaries/cif_core.dic'
dictionary named 'cif_core.dic' version 2.4.1 from
2010-06-29.

'_exptl_absorpt_correction_type' value 'Multi-scan' changed
to 'multi-scan' according to
'/home/saulius/struct/CIF-dictionaries/cif_core.dic' dictionary named
'cif_core.dic' version 2.4.1 from 2010-06-29.

'_refine_ls_matrix_type'
value 'Full' changed to 'full' according to
'/home/saulius/struct/CIF-dictionaries/cif_core.dic' dictionary named
'cif_core.dic' version 2.4.1 from
2010-06-29.

'_refine_ls_weighting_scheme' value 'Calc' changed to 'calc'
according to '/home/saulius/struct/CIF-dictionaries/cif_core.dic'
dictionary named 'cif_core.dic' version 2.4.1 from 2010-06-29.

Automatic conversion script
Id: cif_fix_enum 1527 2010-12-29 10:47:43Z saulius 

The following automatic conversions were performed:

'_symmetry_cell_setting' value 'Monoclinic' changed to 'monoclinic'
according to /home/saulius/struct/CIF-dictionaries/cif_core.dic
dictionary named 'cif_core.dic' version 2.4.1 from
2010-06-29.

'_atom_sites_solution_hydrogens' value 'Geom' changed to
'geom' according to
/home/saulius/struct/CIF-dictionaries/cif_core.dic dictionary named
'cif_core.dic' version 2.4.1 from
2010-06-29.

'_atom_sites_solution_primary' value 'Direct' changed to
'direct' according to
/home/saulius/struct/CIF-dictionaries/cif_core.dic dictionary named
'cif_core.dic' version 2.4.1 from
2010-06-29.

'_atom_sites_solution_secondary' value 'Difmap' changed
to 'difmap' according to
/home/saulius/struct/CIF-dictionaries/cif_core.dic dictionary named
'cif_core.dic' version 2.4.1 from
2010-06-29.

'_exptl_absorpt_correction_type' value 'Multi-scan'
changed to 'multi-scan' according to
/home/saulius/struct/CIF-dictionaries/cif_core.dic dictionary named
'cif_core.dic' version 2.4.1 from
2010-06-29.

'_refine_ls_matrix_type' value 'Full' changed to 'full'
according to /home/saulius/struct/CIF-dictionaries/cif_core.dic
dictionary named 'cif_core.dic' version 2.4.1 from
2010-06-29.

'_refine_ls_weighting_scheme' value 'Calc' changed to
'calc' according to
/home/saulius/struct/CIF-dictionaries/cif_core.dic dictionary named
'cif_core.dic' version 2.4.1 from 2010-06-29.

Automatic conversion script
Id: cif_fix_values 1715 2011-07-08 13:25:40Z adriana 
;
_cod_original_sg_symbol_H-M 'P 21/n'
_cod_database_code 2221168
_cod_database_fobs_code 2221168

loop_
_symmetry_equiv_pos_as_xyz
'x, y, z'
'-x+1/2, y+1/2, -z+1/2'
'-x, -y, -z'
'x-1/2, -y-1/2, z-1/2'

loop_
_atom_site_type_symbol
_atom_site_label
_atom_site_fract_x
_atom_site_fract_y
_atom_site_fract_z
_atom_site_U_iso_or_equiv
_atom_site_adp_type
_atom_site_calc_flag
_atom_site_refinement_flags
_atom_site_occupancy
_atom_site_disorder_assembly
_atom_site_disorder_group
C C1 0.6862(2) 0.50259(17) 0.44666(8) 0.0387(4) Uani d . 1 . .
C C2 0.8215(2) 0.52229(19) 0.40590(9) 0.0463(5) Uani d . 1 . .
H H2A 0.7801 0.5554 0.3686 0.056 Uiso calc R 1 . .
H H2B 0.8749 0.4447 0.3985 0.056 Uiso calc R 1 . .
C C3 0.8430(2) 0.64074(17) 0.50239(8) 0.0377(4) Uani d . 1 . .
C C4 1.0586(2) 0.83875(17) 0.58582(8) 0.0400(4) Uani d . 1 . .
C C5 1.2108(2) 0.91183(18) 0.58360(9) 0.0439(4) Uani d . 1 . .
H H5 1.2548 0.9015 0.5446 0.053 Uiso calc R 1 . .
C C6 1.3309(3) 0.8579(2) 0.62995(11) 0.0559(6) Uani d . 1 . .
H H6A 1.3594 0.7749 0.6182 0.067 Uiso calc R 1 . .
H H6B 1.4283 0.9072 0.6310 0.067 Uiso calc R 1 . .
C C7 1.2677(3) 0.8535(2) 0.69020(11) 0.0627(7) Uani d . 1 . .
H H7A 1.2672 0.9363 0.7063 0.075 Uiso calc R 1 . .
H H7B 1.3395 0.8038 0.7152 0.075 Uiso calc R 1 . .
C C8 1.0981(3) 0.8002(2) 0.69143(10) 0.0556(5) Uani d . 1 . .
H H8A 1.0554 0.8166 0.7297 0.067 Uiso calc R 1 . .
H H8B 1.1041 0.7114 0.6867 0.067 Uiso calc R 1 . .
C C9 0.9813(2) 0.85244(18) 0.64362(8) 0.0430(4) Uani d . 1 . .
H H9 0.8818 0.8039 0.6428 0.052 Uiso calc R 1 . .
C C10 1.1700(2) 1.04873(17) 0.59233(8) 0.0421(4) Uani d . 1 . .
H H10 1.1015 1.0760 0.5587 0.050 Uiso calc R 1 . .
C C11 1.3226(2) 1.12617(17) 0.59453(9) 0.0442(4) Uani d . 1 . .
C C12 1.4047(3) 1.1425(2) 0.54321(11) 0.0620(6) Uani d . 1 . .
H H12 1.3648 1.1083 0.5080 0.074 Uiso calc R 1 . .
C C13 1.5469(3) 1.2102(2) 0.54460(14) 0.0733(8) Uani d . 1 . .
H H13 1.6015 1.2207 0.5101 0.088 Uiso calc R 1 . .
C C14 1.6069(3) 1.2609(3) 0.59510(15) 0.0796(9) Uani d . 1 . .
H H14 1.7020 1.3061 0.5954 0.095 Uiso calc R 1 . .
C C15 1.5281(3) 1.2454(3) 0.64502(14) 0.0804(8) Uani d . 1 . .
H H15 1.5691 1.2807 0.6798 0.096 Uiso calc R 1 . .
C C16 1.3867(3) 1.1777(2) 0.64548(11) 0.0612(6) Uani d . 1 . .
H H16 1.3349 1.1671 0.6806 0.073 Uiso calc R 1 . .
C C17 0.9389(2) 0.98974(18) 0.65116(8) 0.0420(4) Uani d . 1 . .
H H17 0.8608 1.0127 0.6196 0.050 Uiso calc R 1 . .
C C18 0.8625(2) 1.01140(19) 0.70932(9) 0.0433(4) Uani d . 1 . .
C C19 0.7131(3) 0.9629(3) 0.71957(12) 0.0766(9) Uani d . 1 . .
H H19 0.6586 0.9191 0.6897 0.092 Uiso calc R 1 . .
C C20 0.6425(3) 0.9775(3) 0.77257(13) 0.0835(9) Uani d . 1 . .
H H20 0.5424 0.9423 0.7783 0.100 Uiso calc R 1 . .
C C21 0.7169(3) 1.0423(2) 0.81652(11) 0.0594(6) Uani d . 1 . .
H H21 0.6675 1.0544 0.8520 0.071 Uiso calc R 1 . .
C C22 0.8654(3) 1.0897(2) 0.80792(10) 0.0584(6) Uani d . 1 . .
H H22 0.9184 1.1337 0.8381 0.070 Uiso calc R 1 . .
C C23 0.9384(3) 1.0737(2) 0.75539(9) 0.0534(5) Uani d . 1 . .
H H23 1.0410 1.1055 0.7509 0.064 Uiso calc R 1 . .
N N1 1.08146(19) 1.06644(15) 0.64602(7) 0.0421(4) Uani d . 1 . .
N N2 1.01593(19) 0.77332(15) 0.54109(7) 0.0433(4) Uani d . 1 . .
N N3 0.87175(19) 0.70686(16) 0.54817(7) 0.0456(4) Uani d . 1 . .
N N4 0.70888(19) 0.56801(14) 0.49729(7) 0.0403(4) Uani d . 1 . .
O O1 0.57154(16) 0.43634(14) 0.43526(6) 0.0525(4) Uani d . 1 . .
S S1 0.96100(5) 0.62925(5) 0.44083(2) 0.04262(15) Uani d . 1 . .
H H1A 1.049(3) 1.149(2) 0.6472(10) 0.060(7) Uiso d . 1 . .
H H4A 0.635(3) 0.569(2) 0.5206(11) 0.062(7) Uiso d . 1 . .

loop_
_atom_site_aniso_label
_atom_site_aniso_U_11
_atom_site_aniso_U_22
_atom_site_aniso_U_33
_atom_site_aniso_U_12
_atom_site_aniso_U_13
_atom_site_aniso_U_23
C1 0.0368(8) 0.0358(9) 0.0432(10) -0.0020(7) -0.0019(7) -0.0086(8)
C2 0.0459(10) 0.0462(11) 0.0470(11) -0.0060(9) 0.0046(8) -0.0151(9)
C3 0.0384(8) 0.0344(9) 0.0400(10) -0.0012(7) -0.0040(7) -0.0051(7)
C4 0.0427(9) 0.0348(9) 0.0418(10) -0.0007(7) -0.0065(8) -0.0070(8)
C5 0.0460(10) 0.0370(10) 0.0485(11) -0.0033(8) -0.0007(8) -0.0112(8)
C6 0.0490(11) 0.0369(11) 0.0804(16) 0.0033(9) -0.0145(11) -0.0086(10)
C7 0.0733(15) 0.0435(12) 0.0682(15) 0.0093(11) -0.0331(13) -0.0022(10)
C8 0.0817(15) 0.0359(11) 0.0484(12) 0.0033(10) -0.0067(11) -0.0013(9)
C9 0.0486(10) 0.0375(10) 0.0425(10) -0.0076(8) -0.0023(8) -0.0073(8)
C10 0.0488(10) 0.0380(10) 0.0392(10) 0.0028(8) 0.0005(8) -0.0013(8)
C11 0.0522(10) 0.0300(9) 0.0508(11) 0.0024(8) 0.0074(9) 0.0009(8)
C12 0.0833(16) 0.0441(12) 0.0604(14) 0.0053(11) 0.0242(12) 0.0023(10)
C13 0.0814(17) 0.0487(14) 0.093(2) 0.0055(13) 0.0471(16) 0.0057(14)
C14 0.0651(15) 0.0590(16) 0.117(3) -0.0164(13) 0.0349(16) -0.0108(16)
C15 0.0707(15) 0.0826(19) 0.089(2) -0.0358(14) 0.0130(14) -0.0197(16)
C16 0.0637(13) 0.0619(14) 0.0589(14) -0.0231(11) 0.0139(11) -0.0126(12)
C17 0.0425(9) 0.0408(10) 0.0420(10) -0.0008(8) -0.0049(8) -0.0053(8)
C18 0.0391(9) 0.0439(11) 0.0464(11) 0.0021(8) -0.0045(8) -0.0072(8)
C19 0.0392(11) 0.120(2) 0.0705(16) -0.0151(13) 0.0006(11) -0.0420(16)
C20 0.0465(12) 0.121(3) 0.0839(19) -0.0169(15) 0.0155(12) -0.0345(18)
C21 0.0557(12) 0.0656(15) 0.0574(13) 0.0076(11) 0.0095(10) -0.0089(12)
C22 0.0664(14) 0.0641(14) 0.0443(12) -0.0100(11) -0.0024(10) -0.0130(10)
C23 0.0533(11) 0.0563(13) 0.0504(12) -0.0155(10) 0.0000(10) -0.0109(10)
N1 0.0483(8) 0.0304(8) 0.0479(9) -0.0011(7) 0.0056(7) -0.0043(7)
N2 0.0424(8) 0.0402(9) 0.0468(9) -0.0052(7) -0.0035(7) -0.0089(7)
N3 0.0466(8) 0.0466(9) 0.0435(9) -0.0090(7) 0.0003(7) -0.0097(7)
N4 0.0378(8) 0.0414(9) 0.0421(9) -0.0047(7) 0.0053(7) -0.0088(7)
O1 0.0470(7) 0.0553(9) 0.0553(9) -0.0150(6) 0.0028(6) -0.0171(7)
S1 0.0391(2) 0.0403(3) 0.0487(3) -0.00407(19) 0.00437(19) -0.0065(2)

loop_
_atom_type_symbol
_atom_type_description
_atom_type_scat_dispersion_real
_atom_type_scat_dispersion_imag
_atom_type_scat_source
C C 0.0033 0.0016 'International Tables Vol C Tables 4.2.6.8 and 6.1.1.4'
H H 0.0000 0.0000 'International Tables Vol C Tables 4.2.6.8 and 6.1.1.4'
N N 0.0061 0.0033 'International Tables Vol C Tables 4.2.6.8 and 6.1.1.4'
O O 0.0106 0.0060 'International Tables Vol C Tables 4.2.6.8 and 6.1.1.4'
S S 0.1246 0.1234 'International Tables Vol C Tables 4.2.6.8 and 6.1.1.4'

loop_
_geom_angle_atom_site_label_1
_geom_angle_atom_site_label_2
_geom_angle_atom_site_label_3
_geom_angle_site_symmetry_1
_geom_angle_site_symmetry_3
_geom_angle
_geom_angle_publ_flag
O1 C1 N4 . . 124.69(17) ?
O1 C1 C2 . . 123.70(17) ?
N4 C1 C2 . . 111.60(15) ?
C1 C2 S1 . . 107.74(13) ?
C1 C2 H2A . . 110.2 ?
S1 C2 H2A . . 110.2 ?
C1 C2 H2B . . 110.2 ?
S1 C2 H2B . . 110.2 ?
H2A C2 H2B . . 108.5 ?
N3 C3 N4 . . 121.05(17) ?
N3 C3 S1 . . 126.91(14) ?
N4 C3 S1 . . 112.04(13) ?
N2 C4 C9 . . 129.74(17) ?
N2 C4 C5 . . 118.26(17) ?
C9 C4 C5 . . 111.96(15) ?
C4 C5 C6 . . 107.51(17) ?
C4 C5 C10 . . 108.35(16) ?
C6 C5 C10 . . 114.83(16) ?
C4 C5 H5 . . 108.7 ?
C6 C5 H5 . . 108.7 ?
C10 C5 H5 . . 108.7 ?
C7 C6 C5 . . 113.48(18) ?
C7 C6 H6A . . 108.9 ?
C5 C6 H6A . . 108.9 ?
C7 C6 H6B . . 108.9 ?
C5 C6 H6B . . 108.9 ?
H6A C6 H6B . . 107.7 ?
C6 C7 C8 . . 113.11(19) ?
C6 C7 H7A . . 109.0 ?
C8 C7 H7A . . 109.0 ?
C6 C7 H7B . . 109.0 ?
C8 C7 H7B . . 109.0 ?
H7A C7 H7B . . 107.8 ?
C7 C8 C9 . . 113.88(18) ?
C7 C8 H8A . . 108.8 ?
C9 C8 H8A . . 108.8 ?
C7 C8 H8B . . 108.8 ?
C9 C8 H8B . . 108.8 ?
H8A C8 H8B . . 107.7 ?
C4 C9 C8 . . 107.61(17) ?
C4 C9 C17 . . 107.63(16) ?
C8 C9 C17 . . 114.75(16) ?
C4 C9 H9 . . 108.9 ?
C8 C9 H9 . . 108.9 ?
C17 C9 H9 . . 108.9 ?
N1 C10 C11 . . 110.42(15) ?
N1 C10 C5 . . 110.85(16) ?
C11 C10 C5 . . 110.40(16) ?
N1 C10 H10 . . 108.4 ?
C11 C10 H10 . . 108.4 ?
C5 C10 H10 . . 108.4 ?
C16 C11 C12 . . 118.0(2) ?
C16 C11 C10 . . 123.06(18) ?
C12 C11 C10 . . 118.9(2) ?
C11 C12 C13 . . 119.8(3) ?
C11 C12 H12 . . 120.1 ?
C13 C12 H12 . . 120.1 ?
C14 C13 C12 . . 121.2(2) ?
C14 C13 H13 . . 119.4 ?
C12 C13 H13 . . 119.4 ?
C15 C14 C13 . . 119.4(2) ?
C15 C14 H14 . . 120.3 ?
C13 C14 H14 . . 120.3 ?
C14 C15 C16 . . 121.1(3) ?
C14 C15 H15 . . 119.4 ?
C16 C15 H15 . . 119.4 ?
C11 C16 C15 . . 120.5(2) ?
C11 C16 H16 . . 119.8 ?
C15 C16 H16 . . 119.8 ?
N1 C17 C18 . . 110.86(15) ?
N1 C17 C9 . . 110.57(15) ?
C18 C17 C9 . . 110.78(16) ?
N1 C17 H17 . . 108.2 ?
C18 C17 H17 . . 108.2 ?
C9 C17 H17 . . 108.2 ?
C23 C18 C19 . . 116.5(2) ?
C23 C18 C17 . . 123.12(18) ?
C19 C18 C17 . . 120.33(18) ?
C20 C19 C18 . . 121.8(2) ?
C20 C19 H19 . . 119.1 ?
C18 C19 H19 . . 119.1 ?
C21 C20 C19 . . 120.7(2) ?
C21 C20 H20 . . 119.6 ?
C19 C20 H20 . . 119.6 ?
C20 C21 C22 . . 118.7(2) ?
C20 C21 H21 . . 120.7 ?
C22 C21 H21 . . 120.7 ?
C21 C22 C23 . . 121.1(2) ?
C21 C22 H22 . . 119.5 ?
C23 C22 H22 . . 119.5 ?
C22 C23 C18 . . 121.2(2) ?
C22 C23 H23 . . 119.4 ?
C18 C23 H23 . . 119.4 ?
C17 N1 C10 . . 115.60(15) ?
C17 N1 H1A . . 108.1(14) ?
C10 N1 H1A . . 107.7(14) ?
C4 N2 N3 . . 113.58(17) ?
C3 N3 N2 . . 108.82(16) ?
C1 N4 C3 . . 117.12(16) ?
C1 N4 H4A . . 118.2(17) ?
C3 N4 H4A . . 124.0(17) ?
C3 S1 C2 . . 91.47(8) ?

loop_
_geom_bond_atom_site_label_1
_geom_bond_atom_site_label_2
_geom_bond_site_symmetry_2
_geom_bond_distance
_geom_bond_publ_flag
C1 O1 . 1.213(2) ?
C1 N4 . 1.359(2) ?
C1 C2 . 1.504(3) ?
C2 S1 . 1.8009(19) ?
C2 H2A . 0.9700 ?
C2 H2B . 0.9700 ?
C3 N3 . 1.278(2) ?
C3 N4 . 1.367(2) ?
C3 S1 . 1.7487(18) ?
C4 N2 . 1.278(2) ?
C4 C9 . 1.496(3) ?
C4 C5 . 1.496(3) ?
C5 C6 . 1.537(3) ?
C5 C10 . 1.538(3) ?
C5 H5 . 0.9800 ?
C6 C7 . 1.489(3) ?
C6 H6A . 0.9700 ?
C6 H6B . 0.9700 ?
C7 C8 . 1.526(3) ?
C7 H7A . 0.9700 ?
C7 H7B . 0.9700 ?
C8 C9 . 1.535(3) ?
C8 H8A . 0.9700 ?
C8 H8B . 0.9700 ?
C9 C17 . 1.541(3) ?
C9 H9 . 0.9800 ?
C10 N1 . 1.466(2) ?
C10 C11 . 1.521(3) ?
C10 H10 . 0.9800 ?
C11 C16 . 1.373(3) ?
C11 C12 . 1.389(3) ?
C12 C13 . 1.391(4) ?
C12 H12 . 0.9300 ?
C13 C14 . 1.349(4) ?
C13 H13 . 0.9300 ?
C14 C15 . 1.346(4) ?
C14 H14 . 0.9300 ?
C15 C16 . 1.387(3) ?
C15 H15 . 0.9300 ?
C16 H16 . 0.9300 ?
C17 N1 . 1.458(2) ?
C17 C18 . 1.510(3) ?
C17 H17 . 0.9800 ?
C18 C23 . 1.377(3) ?
C18 C19 . 1.379(3) ?
C19 C20 . 1.372(3) ?
C19 H19 . 0.9300 ?
C20 C21 . 1.350(4) ?
C20 H20 . 0.9300 ?
C21 C22 . 1.360(3) ?
C21 H21 . 0.9300 ?
C22 C23 . 1.375(3) ?
C22 H22 . 0.9300 ?
C23 H23 . 0.9300 ?
N1 H1A . 0.94(3) ?
N2 N3 . 1.414(2) ?
N4 H4A . 0.83(2) ?

loop_
_geom_hbond_atom_site_label_D
_geom_hbond_atom_site_label_H
_geom_hbond_atom_site_label_A
_geom_hbond_site_symmetry_A
_geom_hbond_distance_DH
_geom_hbond_distance_HA
_geom_hbond_distance_DA
_geom_hbond_angle_DHA
N4 H4A O1 3_666 0.83(2) 2.03(2) 2.847(2) 169(2)

loop_
_geom_torsion_atom_site_label_1
_geom_torsion_atom_site_label_2
_geom_torsion_atom_site_label_3
_geom_torsion_atom_site_label_4
_geom_torsion_site_symmetry_1
_geom_torsion_site_symmetry_2
_geom_torsion_site_symmetry_3
_geom_torsion_site_symmetry_4
_geom_torsion
_geom_torsion_publ_flag
O1 C1 C2 S1 . . . . 178.98(16) ?
N4 C1 C2 S1 . . . . -1.0(2) ?
N2 C4 C5 C6 . . . . -114.0(2) ?
C9 C4 C5 C6 . . . . 64.1(2) ?
N2 C4 C5 C10 . . . . 121.3(2) ?
C9 C4 C5 C10 . . . . -60.5(2) ?
C4 C5 C6 C7 . . . . -55.1(2) ?
C10 C5 C6 C7 . . . . 65.6(2) ?
C5 C6 C7 C8 . . . . 47.2(2) ?
C6 C7 C8 C9 . . . . -46.0(3) ?
N2 C4 C9 C8 . . . . 115.1(2) ?
C5 C4 C9 C8 . . . . -62.8(2) ?
N2 C4 C9 C17 . . . . -120.7(2) ?
C5 C4 C9 C17 . . . . 61.4(2) ?
C7 C8 C9 C4 . . . . 52.2(2) ?
C7 C8 C9 C17 . . . . -67.6(2) ?
C4 C5 C10 N1 . . . . 53.5(2) ?
C6 C5 C10 N1 . . . . -66.7(2) ?
C4 C5 C10 C11 . . . . 176.21(16) ?
C6 C5 C10 C11 . . . . 56.0(2) ?
N1 C10 C11 C16 . . . . 15.8(3) ?
C5 C10 C11 C16 . . . . -107.2(2) ?
N1 C10 C11 C12 . . . . -166.51(18) ?
C5 C10 C11 C12 . . . . 70.6(2) ?
C16 C11 C12 C13 . . . . -0.4(3) ?
C10 C11 C12 C13 . . . . -178.2(2) ?
C11 C12 C13 C14 . . . . -0.1(4) ?
C12 C13 C14 C15 . . . . 0.2(4) ?
C13 C14 C15 C16 . . . . 0.3(5) ?
C12 C11 C16 C15 . . . . 0.9(4) ?
C10 C11 C16 C15 . . . . 178.7(2) ?
C14 C15 C16 C11 . . . . -0.9(5) ?
C4 C9 C17 N1 . . . . -55.7(2) ?
C8 C9 C17 N1 . . . . 64.0(2) ?
C4 C9 C17 C18 . . . . -179.00(15) ?
C8 C9 C17 C18 . . . . -59.3(2) ?
N1 C17 C18 C23 . . . . -13.3(3) ?
C9 C17 C18 C23 . . . . 109.8(2) ?
N1 C17 C18 C19 . . . . 169.9(2) ?
C9 C17 C18 C19 . . . . -66.9(3) ?
C23 C18 C19 C20 . . . . 1.0(4) ?
C17 C18 C19 C20 . . . . 177.9(3) ?
C18 C19 C20 C21 . . . . 1.2(5) ?
C19 C20 C21 C22 . . . . -2.0(5) ?
C20 C21 C22 C23 . . . . 0.8(4) ?
C21 C22 C23 C18 . . . . 1.4(4) ?
C19 C18 C23 C22 . . . . -2.2(3) ?
C17 C18 C23 C22 . . . . -179.0(2) ?
C18 C17 N1 C10 . . . . 177.21(15) ?
C9 C17 N1 C10 . . . . 54.0(2) ?
C11 C10 N1 C17 . . . . -175.50(16) ?
C5 C10 N1 C17 . . . . -52.8(2) ?
C9 C4 N2 N3 . . . . 1.4(3) ?
C5 C4 N2 N3 . . . . 179.20(16) ?
N4 C3 N3 N2 . . . . -179.13(16) ?
S1 C3 N3 N2 . . . . 1.1(2) ?
C4 N2 N3 C3 . . . . -177.32(17) ?
O1 C1 N4 C3 . . . . -178.36(18) ?
C2 C1 N4 C3 . . . . 1.6(2) ?
N3 C3 N4 C1 . . . . 178.78(18) ?
S1 C3 N4 C1 . . . . -1.5(2) ?
N3 C3 S1 C2 . . . . -179.58(19) ?
N4 C3 S1 C2 . . . . 0.67(15) ?
C1 C2 S1 C3 . . . . 0.16(15) ?

loop_
_cod_related_entry_id
_cod_related_entry_database
_cod_related_entry_code
1 ChemSpider 24628959
